data_2201290
loop_
_publ_author_name
'Jones, Peter G.'
'Schmutzler, Reinhard'
'Vogt, Roland'

_publ_section_title
;{<i>N</i>-[<i>tert</i>-Butyl(phenyl)phosphino]-<i>N</i>'-diphenylphosphino-<i>N</i>,<i>N</i>'-dimethylurea-<i>P</i>,<i>P</i>'}dichloroplatinum(II)
 chloroform solvate
;
_journal_issue 9
_journal_name_full 'Acta Crystallographica Section E'
_journal_page_first m476
_journal_page_last m477
_journal_paper_doi 10.1107/S1600536802014083
_journal_volume 58
_journal_year 2002
_chemical_formula_iupac '[Pt Cl2 (C25 H30 N2 O P2)], C H Cl3'
_chemical_formula_moiety 'C25 H30 Cl2 N2 O P2 Pt, C H Cl3'
_chemical_formula_sum 'C26 H31 Cl5 N2 O P2 Pt'
_chemical_formula_weight 821.81
_chemical_name_systematic
;
{N-[tert-Butyl(phenyl)phosphino]-N'-diphenylphosphino-N,N'-dimethylurea-
P,P'}dichloroplatinum(II) chloroform solvate
;
_space_group_IT_number 61
_symmetry_cell_setting orthorhombic
_symmetry_space_group_name_Hall '-P 2ac 2ab'
_symmetry_space_group_name_H-M 'P b c a'
_atom_sites_solution_hydrogens geom
_atom_sites_solution_primary direct
_atom_sites_solution_secondary difmap
_audit_creation_method SHELXL-97
_cell_angle_alpha 90.00
_cell_angle_beta 90.00
_cell_angle_gamma 90.00
_cell_formula_units_Z 8
_cell_length_a 16.380(4)
_cell_length_b 15.653(3)
_cell_length_c 24.074(4)
_cell_measurement_reflns_used 50
_cell_measurement_temperature 178(2)
_cell_measurement_theta_max 11.5
_cell_measurement_theta_min 10
_cell_volume 6172(2)
_computing_cell_refinement P3
_computing_data_collection 'P3 (Nicolet, 1987)'
_computing_data_reduction 'XDISK (Nicolet, 1987)'
_computing_molecular_graphics 'XP (Siemens, 1994)'
_computing_publication_material SHELXL97
_computing_structure_refinement 'SHELXL97 (Sheldrick, 1997)'
_computing_structure_solution 'SHELXS97 (Sheldrick, 1990)'
_diffrn_ambient_temperature 178(2)
_diffrn_measured_fraction_theta_full 0.998
_diffrn_measured_fraction_theta_max 0.998
_diffrn_measurement_device_type 'Nicolet R3'
_diffrn_measurement_method \w
_diffrn_radiation_monochromator graphite
_diffrn_radiation_source 'fine-focus sealed tube'
_diffrn_radiation_type MoK\a
_diffrn_radiation_wavelength 0.71073
_diffrn_reflns_av_R_equivalents 0.0426
_diffrn_reflns_av_sigmaI/netI 0.0576
_diffrn_reflns_limit_h_max 19
_diffrn_reflns_limit_h_min 0
_diffrn_reflns_limit_k_max 18
_diffrn_reflns_limit_k_min -18
_diffrn_reflns_limit_l_max 0
_diffrn_reflns_limit_l_min -28
_diffrn_reflns_number 10607
_diffrn_reflns_theta_full 25.00
_diffrn_reflns_theta_max 25.00
_diffrn_reflns_theta_min 3.01
_diffrn_standards_decay_% 2
_diffrn_standards_interval_count 147
_diffrn_standards_number 3
_exptl_absorpt_coefficient_mu 5.107
_exptl_absorpt_correction_T_max 0.999
_exptl_absorpt_correction_T_min 0.506
_exptl_absorpt_correction_type '\y scan'
_exptl_absorpt_process_details '(XEMP; Nicolet, 1987)'
_exptl_crystal_colour colourless
_exptl_crystal_density_diffrn 1.769
_exptl_crystal_density_meas ?
_exptl_crystal_density_method 'not measured'
_exptl_crystal_description tablet
_exptl_crystal_F_000 3216
_exptl_crystal_size_max 0.40
_exptl_crystal_size_mid 0.40
_exptl_crystal_size_min 0.15
_refine_diff_density_max 2.403
_refine_diff_density_min -0.845
_refine_ls_extinction_method none
_refine_ls_goodness_of_fit_ref 1.047
_refine_ls_hydrogen_treatment constr
_refine_ls_matrix_type full
_refine_ls_number_parameters 339
_refine_ls_number_reflns 5419
_refine_ls_number_restraints 66
_refine_ls_restrained_S_all 1.042
_refine_ls_R_factor_all 0.0712
_refine_ls_R_factor_gt 0.0336
_refine_ls_shift/su_max 0.006
_refine_ls_shift/su_mean 0.000
_refine_ls_structure_factor_coef Fsqd
_refine_ls_weighting_details 'calc w = 1/[\s^2^(Fo^2^)+(0.0367P)^2^+1.8493P] where P = (Fo^2^+2Fc^2^)/3'
_refine_ls_weighting_scheme calc
_refine_ls_wR_factor_gt 0.0716
_refine_ls_wR_factor_ref 0.0866
_reflns_number_gt 3612
_reflns_number_total 5419
_reflns_threshold_expression I>2\s(I)
_cod_data_source_file bt6178.cif
_cod_data_source_block I
_cod_depositor_comments
;
The following automatic conversions were performed:
'_geom_bond_publ_flag' value 'Y' changed to 'y' according to
'/home/saulius/struct/CIF-dictionaries/cif_core.dic' dictionary named
'cif_core.dic' version 2.4.1 from 2010-06-29 (15 times).

Automatic conversion script
Id: cif_fix_enum 1527 2010-12-29 10:47:43Z saulius 

The following automatic conversions were performed:

'_geom_bond_publ_flag' value 'Y' changed to 'y' according to
/home/saulius/struct/CIF-dictionaries/cif_core.dic dictionary named
'cif_core.dic' version 2.4.1 from 2010-06-29 (15
times).

'_geom_angle_publ_flag' value 'Y' changed to 'y' according
to /home/saulius/struct/CIF-dictionaries/cif_core.dic dictionary
named 'cif_core.dic' version 2.4.1 from 2010-06-29 (24 times).

Automatic conversion script
Id: cif_fix_values 1715 2011-07-08 13:25:40Z adriana 

The following automatic conversions were performed:

'_exptl_crystal_density_meas' value 'not measured' was changed to '?'
- the value is perceived as not measured.

Automatic conversion script
Id: cif_fix_values 3008 2015-01-20 13:52:24Z robertas 
;
_cod_database_code 2201290
_cod_database_fobs_code 2201290

loop_
_symmetry_equiv_pos_as_xyz
'x, y, z'
'-x+1/2, -y, z+1/2'
'-x, y+1/2, -z+1/2'
'x+1/2, -y+1/2, -z'
'-x, -y, -z'
'x-1/2, y, -z-1/2'
'x, -y-1/2, z-1/2'
'-x-1/2, y-1/2, z'

loop_
_atom_site_label
_atom_site_fract_x
_atom_site_fract_y
_atom_site_fract_z
_atom_site_U_iso_or_equiv
_atom_site_adp_type
_atom_site_calc_flag
_atom_site_refinement_flags
_atom_site_occupancy
_atom_site_disorder_assembly
_atom_site_disorder_group
_atom_site_type_symbol
Pt 0.669917(14) 0.666824(15) 0.548759(10) 0.01825(9) Uani d . 1 . . Pt
Cl1 0.62226(10) 0.68541(11) 0.45678(7) 0.0290(4) Uani d . 1 . . Cl
Cl2 0.77862(10) 0.58411(10) 0.51279(7) 0.0256(4) Uani d . 1 . . Cl
P1 0.56220(10) 0.73869(11) 0.58049(8) 0.0212(4) Uani d . 1 . . P
P2 0.70803(11) 0.64188(11) 0.63532(8) 0.0230(4) Uani d . 1 . . P
N1 0.5441(3) 0.7202(3) 0.6507(2) 0.0237(13) Uani d . 1 . . N
N2 0.6817(3) 0.7205(3) 0.6814(2) 0.0221(13) Uani d . 1 . . N
O 0.5785(3) 0.7715(4) 0.7358(2) 0.0464(15) Uani d . 1 . . O
C1 0.4587(4) 0.7166(5) 0.6719(3) 0.0352(19) Uani d . 1 . . C
H1A 0.4583 0.6905 0.7089 0.053 Uiso calc R 1 . . H
H1B 0.4251 0.6824 0.6466 0.053 Uiso calc R 1 . . H
H1C 0.4364 0.7747 0.6742 0.053 Uiso calc R 1 . . H
C2 0.6007(4) 0.7401(4) 0.6923(3) 0.0297(17) Uani d . 1 . . C
C3 0.7404(5) 0.7576(5) 0.7215(3) 0.044(2) Uani d . 1 . . C
H3A 0.7235 0.8158 0.7310 0.066 Uiso calc R 1 . . H
H3B 0.7950 0.7590 0.7048 0.066 Uiso calc R 1 . . H
H3C 0.7416 0.7225 0.7552 0.066 Uiso calc R 1 . . H
C4 0.5692(4) 0.8575(4) 0.5721(3) 0.0273(16) Uani d U 1 . . C
C5 0.6539(4) 0.8832(4) 0.5935(3) 0.0309(17) Uani d U 1 . . C
H5A 0.6955 0.8468 0.5763 0.037 Uiso calc R 1 . . H
H5B 0.6558 0.8762 0.6340 0.037 Uiso calc R 1 . . H
H5C 0.6646 0.9431 0.5840 0.037 Uiso calc R 1 . . H
C6 0.5630(5) 0.8818(5) 0.5099(3) 0.0369(18) Uani d U 1 . . C
H6A 0.5657 0.9441 0.5061 0.044 Uiso calc R 1 . . H
H6B 0.5111 0.8610 0.4948 0.044 Uiso calc R 1 . . H
H6C 0.6084 0.8557 0.4895 0.044 Uiso calc R 1 . . H
C7 0.5040(5) 0.9046(4) 0.6061(3) 0.040(2) Uani d U 1 . . C
H7A 0.5119 0.9664 0.6023 0.048 Uiso calc R 1 . . H
H7B 0.5088 0.8885 0.6453 0.048 Uiso calc R 1 . . H
H7C 0.4497 0.8891 0.5923 0.048 Uiso calc R 1 . . H
C8 0.4704(4) 0.6931(4) 0.5506(3) 0.0219(14) Uani d DU 1 . . C
C9 0.4007(4) 0.7401(4) 0.5366(3) 0.0302(17) Uani d DU 1 . . C
H9 0.4007 0.8007 0.5387 0.036 Uiso calc R 1 . . H
C10 0.3315(4) 0.6961(4) 0.5197(3) 0.0329(17) Uani d DU 1 . . C
H10 0.2838 0.7272 0.5101 0.039 Uiso calc R 1 . . H
C11 0.3304(4) 0.6074(4) 0.5166(3) 0.0310(16) Uani d DU 1 . . C
H11 0.2823 0.5784 0.5051 0.037 Uiso calc R 1 . . H
C12 0.3999(4) 0.5615(4) 0.5305(3) 0.0297(17) Uani d DU 1 . . C
H12 0.3998 0.5009 0.5282 0.036 Uiso calc R 1 . . H
C13 0.4692(4) 0.6042(4) 0.5475(3) 0.0260(15) Uani d DU 1 . . C
H13 0.5166 0.5727 0.5573 0.031 Uiso calc R 1 . . H
C14 0.6586(4) 0.5461(4) 0.6610(3) 0.0246(15) Uani d DU 1 . . C
C15 0.6352(4) 0.4837(4) 0.6236(3) 0.0294(16) Uani d DU 1 . . C
H15 0.6485 0.4901 0.5854 0.035 Uiso calc R 1 . . H
C16 0.5927(4) 0.4117(4) 0.6410(4) 0.0411(19) Uani d DU 1 . . C
H16 0.5771 0.3692 0.6149 0.049 Uiso calc R 1 . . H
C17 0.5733(5) 0.4025(5) 0.6963(3) 0.042(2) Uani d DU 1 . . C
H17 0.5429 0.3543 0.7084 0.051 Uiso calc R 1 . . H
C18 0.5980(4) 0.4633(5) 0.7343(3) 0.0376(18) Uani d DU 1 . . C
H18 0.5864 0.4554 0.7726 0.045 Uiso calc R 1 . . H
C19 0.6392(4) 0.5353(5) 0.7171(3) 0.0337(17) Uani d DU 1 . . C
H19 0.6545 0.5776 0.7435 0.040 Uiso calc R 1 . . H
C20 0.8164(4) 0.6314(4) 0.6475(3) 0.0251(15) Uani d DU 1 . . C
C21 0.8704(4) 0.6822(4) 0.6173(3) 0.0292(16) Uani d DU 1 . . C
H21 0.8507 0.7188 0.5889 0.035 Uiso calc R 1 . . H
C22 0.9532(4) 0.6787(5) 0.6292(3) 0.0347(18) Uani d DU 1 . . C
H22 0.9906 0.7119 0.6081 0.042 Uiso calc R 1 . . H
C23 0.9817(5) 0.6274(5) 0.6716(3) 0.0403(19) Uani d DU 1 . . C
H23 1.0380 0.6283 0.6809 0.048 Uiso calc R 1 . . H
C24 0.9295(4) 0.5750(5) 0.7003(3) 0.0349(18) Uani d DU 1 . . C
H24 0.9501 0.5370 0.7277 0.042 Uiso calc R 1 . . H
C25 0.8461(4) 0.5779(4) 0.6892(3) 0.0307(17) Uani d DU 1 . . C
H25 0.8094 0.5434 0.7100 0.037 Uiso calc R 1 . . H
C26 0.7291(5) 0.5467(5) 0.3700(4) 0.048(2) Uani d . 1 . . C
H26 0.7112 0.5550 0.4094 0.058 Uiso calc R 1 . . H
Cl3 0.78431(14) 0.63807(16) 0.34978(10) 0.0597(7) Uani d . 1 . . Cl
Cl4 0.64232(18) 0.5366(2) 0.32931(12) 0.0945(10) Uani d . 1 . . Cl
Cl5 0.7915(2) 0.45719(19) 0.36777(13) 0.0998(12) Uani d . 1 . . Cl

loop_
_atom_site_aniso_label
_atom_site_aniso_U_11
_atom_site_aniso_U_22
_atom_site_aniso_U_33
_atom_site_aniso_U_12
_atom_site_aniso_U_13
_atom_site_aniso_U_23
Pt 0.01974(13) 0.01757(13) 0.01745(14) -0.00010(11) -0.00050(12) -0.00012(12)
Cl1 0.0311(9) 0.0368(10) 0.0192(9) 0.0052(8) -0.0034(8) -0.0003(8)
Cl2 0.0255(9) 0.0239(8) 0.0273(10) 0.0040(7) 0.0016(8) -0.0016(7)
P1 0.0235(9) 0.0176(9) 0.0226(10) -0.0011(7) 0.0012(8) -0.0005(8)
P2 0.0229(9) 0.0253(9) 0.0209(10) 0.0012(7) -0.0020(8) -0.0018(8)
N1 0.026(3) 0.029(3) 0.016(3) 0.001(2) 0.006(3) 0.001(3)
N2 0.022(3) 0.029(3) 0.015(3) 0.002(2) -0.004(2) -0.005(2)
O 0.041(3) 0.069(4) 0.029(3) 0.011(3) -0.001(3) -0.022(3)
C1 0.030(4) 0.047(5) 0.028(5) -0.004(4) 0.008(4) 0.001(4)
C2 0.031(4) 0.026(4) 0.033(5) 0.003(3) 0.002(4) -0.001(4)
C3 0.036(4) 0.052(5) 0.044(5) 0.006(4) -0.005(4) -0.022(4)
C4 0.033(4) 0.015(3) 0.034(4) -0.003(3) -0.001(3) -0.002(3)
C5 0.039(4) 0.020(4) 0.033(4) -0.010(3) 0.005(3) 0.002(3)
C6 0.045(5) 0.026(4) 0.040(4) -0.006(4) 0.000(4) 0.003(4)
C7 0.040(4) 0.026(4) 0.054(5) 0.002(4) 0.009(4) -0.010(4)
C8 0.024(3) 0.023(3) 0.019(4) -0.005(3) 0.003(3) 0.001(3)
C9 0.028(4) 0.022(3) 0.041(5) 0.004(3) -0.004(3) -0.004(3)
C10 0.024(4) 0.031(3) 0.043(5) 0.005(3) -0.016(4) 0.003(3)
C11 0.029(4) 0.038(4) 0.027(4) -0.008(3) -0.003(4) 0.000(3)
C12 0.032(4) 0.021(3) 0.037(5) -0.003(3) -0.004(3) 0.003(3)
C13 0.025(3) 0.019(3) 0.034(4) 0.000(3) 0.001(3) -0.001(3)
C14 0.021(4) 0.023(3) 0.030(4) -0.001(3) 0.003(3) 0.005(3)
C15 0.034(4) 0.027(4) 0.027(4) -0.003(3) 0.003(3) 0.005(3)
C16 0.048(5) 0.023(4) 0.052(5) -0.002(3) -0.001(4) 0.007(4)
C17 0.038(5) 0.030(4) 0.059(5) -0.004(4) 0.008(4) 0.020(4)
C18 0.030(4) 0.044(4) 0.038(5) 0.009(3) 0.005(4) 0.021(3)
C19 0.035(4) 0.035(4) 0.031(4) 0.005(3) 0.005(4) 0.003(3)
C20 0.026(4) 0.028(3) 0.021(4) 0.002(3) 0.000(3) -0.007(3)
C21 0.027(3) 0.035(4) 0.026(4) -0.003(3) -0.003(3) -0.001(3)
C22 0.025(3) 0.046(5) 0.033(4) -0.009(3) 0.004(3) -0.013(3)
C23 0.027(4) 0.050(5) 0.045(5) 0.008(3) -0.004(4) -0.011(4)
C24 0.029(4) 0.044(5) 0.032(5) 0.014(3) -0.008(3) 0.000(4)
C25 0.035(4) 0.031(4) 0.026(4) 0.005(3) -0.004(3) 0.001(3)
C26 0.048(5) 0.059(5) 0.039(5) 0.003(4) 0.007(4) 0.002(5)
Cl3 0.0477(13) 0.0792(16) 0.0522(15) -0.0073(12) 0.0036(12) 0.0142(13)
Cl4 0.0788(19) 0.149(3) 0.0555(18) -0.039(2) -0.0225(15) -0.0187(19)
Cl5 0.141(3) 0.0783(19) 0.080(2) 0.048(2) 0.063(2) 0.0207(17)

loop_
_atom_type_symbol
_atom_type_description
_atom_type_scat_dispersion_real
_atom_type_scat_dispersion_imag
_atom_type_scat_source
C C 0.0033 0.0016 'International Tables Vol C Tables 4.2.6.8 and 6.1.1.4'
H H 0.0000 0.0000 'International Tables Vol C Tables 4.2.6.8 and 6.1.1.4'
N N 0.0061 0.0033 'International Tables Vol C Tables 4.2.6.8 and 6.1.1.4'
O O 0.0106 0.0060 'International Tables Vol C Tables 4.2.6.8 and 6.1.1.4'
P P 0.1023 0.0942 'International Tables Vol C Tables 4.2.6.8 and 6.1.1.4'
Cl Cl 0.1484 0.1585 'International Tables Vol C Tables 4.2.6.8 and 6.1.1.4'
Pt Pt -1.7033 8.3905 'International Tables Vol C Tables 4.2.6.8 and 6.1.1.4'

loop_
_geom_angle_atom_site_label_1
_geom_angle_atom_site_label_2
_geom_angle_atom_site_label_3
_geom_angle
_geom_angle_publ_flag
P2 Pt P1 89.41(7) y
P2 Pt Cl2 92.05(6) y
P1 Pt Cl2 176.43(6) y
P2 Pt Cl1 175.87(6) y
P1 Pt Cl1 89.86(6) y
Cl2 Pt Cl1 88.46(6) y
N1 P1 C8 100.3(3) y
N1 P1 C4 106.3(3) y
C8 P1 C4 113.5(3) y
N1 P1 Pt 112.6(2) y
C8 P1 Pt 108.8(2) y
C4 P1 Pt 114.5(2) y
N2 P2 C20 102.0(3) y
N2 P2 C14 105.2(3) y
C20 P2 C14 108.0(3) y
N2 P2 Pt 114.4(2) y
C20 P2 Pt 116.5(2) y
C14 P2 Pt 109.9(2) y
C2 N1 C1 112.6(6) y
C2 N1 P1 123.0(5) y
C1 N1 P1 120.0(5) y
C2 N2 C3 114.2(6) y
C2 N2 P2 121.5(5) y
C3 N2 P2 122.7(4) y
N1 C1 H1A 109.5 ?
N1 C1 H1B 109.5 ?
H1A C1 H1B 109.5 ?
N1 C1 H1C 109.5 ?
H1A C1 H1C 109.5 ?
H1B C1 H1C 109.5 ?
O C2 N2 122.7(7) y
O C2 N1 120.6(6) y
N2 C2 N1 116.7(6) y
N2 C3 H3A 109.5 ?
N2 C3 H3B 109.5 ?
H3A C3 H3B 109.5 ?
N2 C3 H3C 109.5 ?
H3A C3 H3C 109.5 ?
H3B C3 H3C 109.5 ?
C7 C4 C5 108.9(6) ?
C7 C4 C6 110.6(6) ?
C5 C4 C6 108.7(6) ?
C7 C4 P1 112.1(5) ?
C5 C4 P1 106.2(5) ?
C6 C4 P1 110.2(5) ?
C4 C5 H5A 109.5 ?
C4 C5 H5B 109.5 ?
H5A C5 H5B 109.5 ?
C4 C5 H5C 109.5 ?
H5A C5 H5C 109.5 ?
H5B C5 H5C 109.5 ?
C4 C6 H6A 109.5 ?
C4 C6 H6B 109.5 ?
H6A C6 H6B 109.5 ?
C4 C6 H6C 109.5 ?
H6A C6 H6C 109.5 ?
H6B C6 H6C 109.5 ?
C4 C7 H7A 109.5 ?
C4 C7 H7B 109.5 ?
H7A C7 H7B 109.5 ?
C4 C7 H7C 109.5 ?
H7A C7 H7C 109.5 ?
H7B C7 H7C 109.5 ?
C13 C8 C9 120.0(6) ?
C13 C8 P1 115.2(5) ?
C9 C8 P1 124.5(5) ?
C10 C9 C8 118.4(6) ?
C10 C9 H9 120.8 ?
C8 C9 H9 120.8 ?
C9 C10 C11 121.5(6) ?
C9 C10 H10 119.3 ?
C11 C10 H10 119.3 ?
C12 C11 C10 119.6(7) ?
C12 C11 H11 120.2 ?
C10 C11 H11 120.2 ?
C13 C12 C11 119.7(6) ?
C13 C12 H12 120.2 ?
C11 C12 H12 120.2 ?
C12 C13 C8 120.8(6) ?
C12 C13 H13 119.6 ?
C8 C13 H13 119.6 ?
C15 C14 C19 118.7(6) ?
C15 C14 P2 119.1(5) ?
C19 C14 P2 122.1(5) ?
C14 C15 C16 121.1(7) ?
C14 C15 H15 119.5 ?
C16 C15 H15 119.5 ?
C17 C16 C15 119.5(7) ?
C17 C16 H16 120.3 ?
C15 C16 H16 120.3 ?
C16 C17 C18 120.1(7) ?
C16 C17 H17 120.0 ?
C18 C17 H17 120.0 ?
C19 C18 C17 120.6(7) ?
C19 C18 H18 119.7 ?
C17 C18 H18 119.7 ?
C18 C19 C14 120.1(7) ?
C18 C19 H19 120.0 ?
C14 C19 H19 120.0 ?
C21 C20 C25 119.7(6) ?
C21 C20 P2 119.2(5) ?
C25 C20 P2 120.9(5) ?
C22 C21 C20 119.5(7) ?
C22 C21 H21 120.3 ?
C20 C21 H21 120.3 ?
C23 C22 C21 120.3(7) ?
C23 C22 H22 119.8 ?
C21 C22 H22 119.8 ?
C24 C23 C22 120.7(7) ?
C24 C23 H23 119.6 ?
C22 C23 H23 119.6 ?
C23 C24 C25 119.7(7) ?
C23 C24 H24 120.2 ?
C25 C24 H24 120.2 ?
C24 C25 C20 120.0(7) ?
C24 C25 H25 120.0 ?
C20 C25 H25 120.0 ?
Cl4 C26 Cl5 113.0(5) ?
Cl4 C26 Cl3 109.8(5) ?
Cl5 C26 Cl3 110.2(5) ?
Cl4 C26 H26 107.9 ?
Cl5 C26 H26 107.9 ?
Cl3 C26 H26 107.9 ?

loop_
_geom_bond_atom_site_label_1
_geom_bond_atom_site_label_2
_geom_bond_site_symmetry_2
_geom_bond_distance
_geom_bond_publ_flag
Pt P2 . 2.2102(19) y
Pt P1 . 2.2275(18) y
Pt Cl2 . 2.3658(16) y
Pt Cl1 . 2.3658(18) y
P1 N1 . 1.739(6) y
P1 C8 . 1.814(7) y
P1 C4 . 1.874(6) y
P2 N2 . 1.711(6) y
P2 C20 . 1.806(7) y
P2 C14 . 1.812(7) y
N1 C2 . 1.400(9) y
N1 C1 . 1.491(8) y
N2 C2 . 1.387(8) y
N2 C3 . 1.482(9) y
O C2 . 1.212(8) y
C1 H1A . 0.9800 ?
C1 H1B . 0.9800 ?
C1 H1C . 0.9800 ?
C3 H3A . 0.9800 ?
C3 H3B . 0.9800 ?
C3 H3C . 0.9800 ?
C4 C7 . 1.534(9) ?
C4 C5 . 1.535(9) ?
C4 C6 . 1.547(10) ?
C5 H5A . 0.9800 ?
C5 H5B . 0.9800 ?
C5 H5C . 0.9800 ?
C6 H6A . 0.9800 ?
C6 H6B . 0.9800 ?
C6 H6C . 0.9800 ?
C7 H7A . 0.9800 ?
C7 H7B . 0.9800 ?
C7 H7C . 0.9800 ?
C8 C13 . 1.394(8) ?
C8 C9 . 1.398(8) ?
C9 C10 . 1.388(8) ?
C9 H9 . 0.9500 ?
C10 C11 . 1.390(9) ?
C10 H10 . 0.9500 ?
C11 C12 . 1.387(8) ?
C11 H11 . 0.9500 ?
C12 C13 . 1.380(8) ?
C12 H12 . 0.9500 ?
C13 H13 . 0.9500 ?
C14 C15 . 1.382(8) ?
C14 C19 . 1.400(8) ?
C15 C16 . 1.390(8) ?
C15 H15 . 0.9500 ?
C16 C17 . 1.378(9) ?
C16 H16 . 0.9500 ?
C17 C18 . 1.380(9) ?
C17 H17 . 0.9500 ?
C18 C19 . 1.377(9) ?
C18 H18 . 0.9500 ?
C19 H19 . 0.9500 ?
C20 C21 . 1.393(8) ?
C20 C25 . 1.396(8) ?
C21 C22 . 1.388(9) ?
C21 H21 . 0.9500 ?
C22 C23 . 1.380(9) ?
C22 H22 . 0.9500 ?
C23 C24 . 1.372(9) ?
C23 H23 . 0.9500 ?
C24 C25 . 1.393(9) ?
C24 H24 . 0.9500 ?
C25 H25 . 0.9500 ?
C26 Cl4 . 1.734(9) ?
C26 Cl5 . 1.735(8) ?
C26 Cl3 . 1.760(9) ?
C26 H26 . 1.0000 ?

loop_
_geom_hbond_atom_site_label_D
_geom_hbond_atom_site_label_H
_geom_hbond_atom_site_label_A
_geom_hbond_site_symmetry_A
_geom_hbond_distance_DH
_geom_hbond_distance_HA
_geom_hbond_distance_DA
_geom_hbond_angle_DHA
C26 H26 Cl1 . 1.00 2.76 3.484(9) 130
C26 H26 Cl2 . 1.00 2.76 3.579(9) 139
C11 H11 Cl2 5_666 0.95 2.77 3.560(7) 142

loop_
_geom_torsion_atom_site_label_1
_geom_torsion_atom_site_label_2
_geom_torsion_atom_site_label_3
_geom_torsion_atom_site_label_4
_geom_torsion
_geom_torsion_publ_flag
P2 Pt P1 N1 -14.7(2) y
P2 Pt P1 C8 -125.0(2) ?
P2 Pt P1 C4 106.9(3) ?
Cl1 Pt P1 N1 161.2(2) ?
Cl1 Pt P1 C8 51.0(2) ?
Cl1 Pt P1 C4 -77.2(3) ?
P1 Pt P2 N2 -31.0(2) y
Cl2 Pt P2 N2 152.2(2) ?
P1 Pt P2 C20 -149.8(2) ?
Cl2 Pt P2 C20 33.5(2) ?
P1 Pt P2 C14 87.0(2) ?
Cl2 Pt P2 C14 -89.8(2) ?
C8 P1 N1 C2 176.4(5) ?
C4 P1 N1 C2 -65.3(6) ?
Pt P1 N1 C2 60.9(5) y
C8 P1 N1 C1 -28.9(6) ?
C4 P1 N1 C1 89.4(5) ?
Pt P1 N1 C1 -144.4(5) ?
C20 P2 N2 C2 -169.8(5) ?
C14 P2 N2 C2 -57.2(6) ?
Pt P2 N2 C2 63.5(6) y
C20 P2 N2 C3 -4.7(6) ?
C14 P2 N2 C3 108.0(6) ?
Pt P2 N2 C3 -131.3(5) ?
C3 N2 C2 O -12.5(10) ?
P2 N2 C2 O 153.9(6) ?
C3 N2 C2 N1 168.8(6) ?
P2 N2 C2 N1 -24.9(8) y
C1 N1 C2 O -17.4(9) ?
P1 N1 C2 O 139.0(6) ?
C1 N1 C2 N2 161.4(6) ?
P1 N1 C2 N2 -42.2(8) y
N1 P1 C4 C7 -41.9(6) ?
C8 P1 C4 C7 67.4(6) ?
Pt P1 C4 C7 -166.8(5) ?
N1 P1 C4 C5 77.0(5) ?
C8 P1 C4 C5 -173.7(5) ?
Pt P1 C4 C5 -48.0(5) ?
N1 P1 C4 C6 -165.5(5) ?
C8 P1 C4 C6 -56.2(6) ?
Pt P1 C4 C6 69.5(5) ?
N1 P1 C8 C13 -77.5(6) ?
C4 P1 C8 C13 169.6(5) ?
Pt P1 C8 C13 40.9(6) ?
N1 P1 C8 C9 95.6(6) ?
C4 P1 C8 C9 -17.3(7) ?
Pt P1 C8 C9 -146.0(5) ?
C13 C8 C9 C10 -0.2(9) ?
P1 C8 C9 C10 -173.0(5) ?
C8 C9 C10 C11 0.1(10) ?
C9 C10 C11 C12 -0.2(11) ?
C10 C11 C12 C13 0.4(11) ?
C11 C12 C13 C8 -0.5(11) ?
C9 C8 C13 C12 0.4(10) ?
P1 C8 C13 C12 173.9(6) ?
N2 P2 C14 C15 150.4(5) ?
C20 P2 C14 C15 -101.3(5) ?
Pt P2 C14 C15 26.8(5) ?
N2 P2 C14 C19 -26.1(6) ?
C20 P2 C14 C19 82.3(6) ?
Pt P2 C14 C19 -149.7(5) ?
C19 C14 C15 C16 0.6(9) ?
P2 C14 C15 C16 -176.0(5) ?
C14 C15 C16 C17 0.1(9) ?
C15 C16 C17 C18 -1.7(11) ?
C16 C17 C18 C19 2.6(11) ?
C17 C18 C19 C14 -1.9(11) ?
C15 C14 C19 C18 0.3(10) ?
P2 C14 C19 C18 176.7(5) ?
N2 P2 C20 C21 -89.0(5) ?
C14 P2 C20 C21 160.5(5) ?
Pt P2 C20 C21 36.2(6) ?
N2 P2 C20 C25 86.3(6) ?
C14 P2 C20 C25 -24.2(6) ?
Pt P2 C20 C25 -148.4(5) ?
C25 C20 C21 C22 0.1(9) ?
P2 C20 C21 C22 175.5(5) ?
C20 C21 C22 C23 -1.8(9) ?
C21 C22 C23 C24 4.0(11) ?
C22 C23 C24 C25 -4.3(12) ?
C23 C24 C25 C20 2.5(11) ?
C21 C20 C25 C24 -0.4(10) ?
P2 C20 C25 C24 -175.7(6) ?
